data_8103342
loop_
_publ_author_name
'Rui-Li Fu'
'Jian-Fang Ma'

_publ_section_title
;
 Crystal structure of
 bis{1-[3-(2-hydroxy-3,5-dibromobenzylideneamino)phenyl]ethanone-k2N,O}copper(II),
 Cu(C15H9Br2NO2)2
;
_journal_issue 2
_journal_name_full 'Zeitschrift f\"ur Kristallographie - New Crystal Structures'
_journal_page_first 279
_journal_volume 227
_journal_year 2012
_chemical_formula_moiety 'C30 H18 Br4 O4 N2 Cu'
_chemical_formula_sum 'C30 H18 Br4 Cu N2 O4'
_chemical_formula_weight 854
_chemical_melting_point ?
_chemical_name_systematic
;
Bis((1-aminophenyl)ethanone-3-N-(3,5-dibromo-2-hydroxybenzal
dehyde))-copper(II)
;
_space_group_IT_number 2
_symmetry_cell_setting triclinic
_symmetry_space_group_name_Hall '-P 1'
_symmetry_space_group_name_H-M 'P -1'
_atom_sites_solution_hydrogens geom
_atom_sites_solution_primary direct
_atom_sites_solution_secondary difmap
_audit_creation_method SHELXL-97
_audit_update_record
;
2011-09-23 # Formatted by publCIF
;
_cell_angle_alpha 75.775(9)
_cell_angle_beta 76.767(9)
_cell_angle_gamma 80.645(9)
_cell_formula_units_Z 2
_cell_length_a 8.0200(8)
_cell_length_b 9.3672(10)
_cell_length_c 10.5894(11)
_cell_measurement_reflns_used 1661
_cell_measurement_temperature 293(2)
_cell_measurement_theta_max 66.7931
_cell_measurement_theta_min 4.3881
_cell_volume 745.88(14)
_computing_cell_refinement CrysAlis
_computing_data_collection CrysAlis
_computing_data_reduction CrysAlis
_computing_structure_refinement 'SHELXL-97 (Sheldrick, 1997)'
_computing_structure_solution SHELXS-97[1]
_diffrn_ambient_temperature 293(2)
_diffrn_detector_area_resol_mean 10.2375
_diffrn_measured_fraction_theta_full 0.990
_diffrn_measured_fraction_theta_max 0.986
_diffrn_measurement_device_type 'Oxford Diffraction Gemini R Ultra''
_diffrn_measurement_method '\w scans'
_diffrn_radiation_monochromator graphite
_diffrn_radiation_source 'fine-focus sealed tube'
_diffrn_radiation_type MoK\a
_diffrn_radiation_wavelength 0.71073
_diffrn_reflns_av_R_equivalents 0.0734
_diffrn_reflns_av_sigmaI/netI 0.0644
_diffrn_reflns_limit_h_max 9
_diffrn_reflns_limit_h_min -9
_diffrn_reflns_limit_k_max 11
_diffrn_reflns_limit_k_min -11
_diffrn_reflns_limit_l_max 12
_diffrn_reflns_limit_l_min -12
_diffrn_reflns_number 4806
_diffrn_reflns_theta_full 25.00
_diffrn_reflns_theta_max 25.07
_diffrn_reflns_theta_min 2.02
_exptl_absorpt_coefficient_mu 6.128
_exptl_absorpt_correction_T_max 1.00000
_exptl_absorpt_correction_T_min 0.76672
_exptl_absorpt_correction_type multi-scan
_exptl_absorpt_process_details
;
CrysAlis (Oxford Diffraction, 2006)
;
_exptl_crystal_colour blue
_exptl_crystal_density_diffrn 1.900
_exptl_crystal_density_method 'not measured'
_exptl_crystal_description block
_exptl_crystal_F_000 413
_exptl_crystal_size_max 0.15
_exptl_crystal_size_mid 0.18
_exptl_crystal_size_min 0.20
_refine_diff_density_max 0.680
_refine_diff_density_min -1.025
_refine_diff_density_rms 0.163
_refine_ls_abs_structure_details 'Flack H D (1983), Acta Cryst. A39, 876-881'
_refine_ls_extinction_method none
_refine_ls_goodness_of_fit_ref 0.969
_refine_ls_hydrogen_treatment mixed
_refine_ls_matrix_type full
_refine_ls_number_parameters 187
_refine_ls_number_reflns 2613
_refine_ls_number_restraints 0
_refine_ls_restrained_S_all 0.969
_refine_ls_R_factor_all 0.0897
_refine_ls_R_factor_gt 0.0654
_refine_ls_shift/su_max 0.000
_refine_ls_shift/su_mean 0.000
_refine_ls_structure_factor_coef Fsqd
_refine_ls_weighting_details 'calc w=1/[\s^2^(Fo^2^)+(0.1321P)^2^+0.0000P] where P=(Fo^2^+2Fc^2^)/3'
_refine_ls_weighting_scheme calc
_refine_ls_wR_factor_gt 0.1756
_refine_ls_wR_factor_ref 0.1943
_reflns_number_gt 1796
_reflns_number_total 2613
_reflns_threshold_expression >2sigma(I)
_cod_data_source_file 1267-3685.cff
_cod_data_source_block 1
_cod_depositor_comments
;
The following automatic conversions were performed:

'_chemical_melting_point' value 'not measured' was changed to '?' -
the value is undefined or not given.

Automatic conversion script
Id: cif_fix_values 1891 2012-01-12 08:04:46Z andrius 
;
_cod_original_cell_volume 745.88(13)
_cod_original_sg_symbol_H-M p-1
_cod_original_formula_sum 'C30 H18 Br4 O4 N2 Cu'
_cod_database_code 8103342

loop_
_symmetry_equiv_pos_as_xyz
'x, y, z'
'-x, -y, -z'

loop_
_atom_site_label
_atom_site_type_symbol
_atom_site_fract_x
_atom_site_fract_y
_atom_site_fract_z
_atom_site_U_iso_or_equiv
_atom_site_adp_type
_atom_site_occupancy
_atom_site_symmetry_multiplicity
_atom_site_calc_flag
_atom_site_refinement_flags
Cu1 Cu 1.0000 0.0000 1.0000 0.0532(4) Uani 1 2 d S
C1 C 1.0214(9) -0.2975(7) 1.1957(7) 0.0436(17) Uani 1 1 d .
C2 C 0.9091(9) -0.3220(8) 1.3180(7) 0.0463(17) Uani 1 1 d .
H2 H 0.8713 -0.2461 1.3638 0.056 Uiso 1 1 calc R
C3 C 0.8536(10) -0.4623(9) 1.3716(8) 0.0499(18) Uani 1 1 d .
C4 C 0.9072(11) -0.5722(8) 1.3033(9) 0.056(2) Uani 1 1 d .
H4 H 0.8668 -0.6643 1.3377 0.067 Uiso 1 1 calc R
C5 C 1.0206(13) -0.5477(9) 1.1838(10) 0.066(2) Uani 1 1 d .
H5 H 1.0618 -0.6253 1.1404 0.080 Uiso 1 1 calc R
C6 C 1.0742(11) -0.4098(10) 1.1272(9) 0.062(2) Uani 1 1 d .
H6 H 1.1453 -0.3925 1.0436 0.074 Uiso 1 1 calc R
C7 C 0.7289(11) -0.4917(9) 1.5032(8) 0.057(2) Uani 1 1 d .
C8 C 0.6646(14) -0.3718(13) 1.5778(10) 0.081(3) Uani 1 1 d .
H8A H 0.5871 -0.4090 1.6586 0.121 Uiso 1 1 calc R
H8B H 0.6052 -0.2904 1.5244 0.121 Uiso 1 1 calc R
H8C H 0.7603 -0.3385 1.5985 0.121 Uiso 1 1 calc R
C9 C 1.2031(9) -0.1377(8) 1.2049(8) 0.0463(17) Uani 1 1 d .
C10 C 1.3031(10) -0.0145(7) 1.1732(7) 0.0431(16) Uani 1 1 d .
C11 C 1.4239(11) -0.0205(9) 1.2503(8) 0.055(2) Uani 1 1 d .
H11 H 1.4306 -0.0995 1.3227 0.066 Uiso 1 1 calc R
C12 C 1.5311(10) 0.0834(8) 1.2239(9) 0.0518(18) Uani 1 1 d .
C13 C 1.5203(10) 0.2046(8) 1.1137(8) 0.0502(19) Uani 1 1 d .
H13 H 1.5937 0.2778 1.0936 0.060 Uiso 1 1 calc R
C14 C 1.4024(9) 0.2126(7) 1.0382(7) 0.0442(17) Uani 1 1 d .
C15 C 1.2828(9) 0.1060(8) 1.0645(7) 0.0430(16) Uani 1 1 d .
N1 N 1.0890(7) -0.1562(6) 1.1437(6) 0.0422(14) Uani 1 1 d .
O1 O 1.1719(7) 0.1224(5) 0.9918(5) 0.0505(13) Uani 1 1 d .
O2 O 0.6845(9) -0.6175(8) 1.5464(7) 0.082(2) Uani 1 1 d .
Br1 Br 1.39771(11) 0.36998(9) 0.88855(9) 0.0624(3) Uani 1 1 d .
Br2 Br 1.70149(15) 0.07248(11) 1.32492(13) 0.0827(4) Uani 1 1 d .

loop_
_atom_site_aniso_label
_atom_site_aniso_U_11
_atom_site_aniso_U_22
_atom_site_aniso_U_33
_atom_site_aniso_U_23
_atom_site_aniso_U_13
_atom_site_aniso_U_12
Cu1 0.0562(8) 0.0427(8) 0.0567(8) -0.0009(6) -0.0041(6) -0.0197(6)
C1 0.050(4) 0.034(4) 0.045(4) 0.002(3) -0.004(3) -0.021(3)
C2 0.051(4) 0.035(4) 0.048(4) 0.001(3) -0.002(3) -0.017(3)
C3 0.054(4) 0.043(4) 0.049(4) 0.009(3) -0.010(3) -0.025(3)
C4 0.062(5) 0.034(4) 0.068(5) 0.005(4) -0.012(4) -0.021(3)
C5 0.075(6) 0.035(4) 0.083(6) -0.019(4) 0.005(5) -0.012(4)
C6 0.064(5) 0.055(5) 0.060(5) -0.016(4) 0.017(4) -0.028(4)
C7 0.066(5) 0.047(4) 0.051(4) 0.019(4) -0.020(4) -0.023(4)
C8 0.083(7) 0.092(8) 0.056(5) 0.003(5) 0.011(5) -0.041(6)
C9 0.042(4) 0.043(4) 0.053(4) -0.011(3) 0.000(3) -0.017(3)
C10 0.055(4) 0.026(3) 0.047(4) 0.003(3) -0.009(3) -0.016(3)
C11 0.069(5) 0.039(4) 0.054(5) 0.002(3) -0.012(4) -0.017(4)
C12 0.056(4) 0.038(4) 0.064(5) -0.010(3) -0.010(4) -0.015(3)
C13 0.049(4) 0.035(4) 0.066(5) -0.012(3) 0.001(4) -0.019(3)
C14 0.044(4) 0.031(3) 0.052(4) -0.005(3) 0.005(3) -0.016(3)
C15 0.045(4) 0.037(4) 0.046(4) -0.010(3) -0.001(3) -0.011(3)
N1 0.044(3) 0.030(3) 0.046(3) 0.001(2) 0.005(3) -0.018(2)
O1 0.054(3) 0.038(3) 0.056(3) 0.005(2) -0.008(2) -0.025(2)
O2 0.092(5) 0.072(4) 0.073(4) 0.029(3) -0.022(4) -0.047(4)
Br1 0.0697(6) 0.0461(5) 0.0652(6) 0.0058(4) -0.0047(4) -0.0288(4)
Br2 0.0885(7) 0.0594(6) 0.1169(9) -0.0153(6) -0.0502(7) -0.0191(5)

loop_
_atom_type_symbol
_atom_type_description
_atom_type_scat_dispersion_real
_atom_type_scat_dispersion_imag
_atom_type_scat_source
C C 0.0033 0.0016 'International Tables Vol C Tables 4.2.6.8 and 6.1.1.4'
H H 0.0000 0.0000 'International Tables Vol C Tables 4.2.6.8 and 6.1.1.4'
N N 0.0061 0.0033 'International Tables Vol C Tables 4.2.6.8 and 6.1.1.4'
O O 0.0106 0.0060 'International Tables Vol C Tables 4.2.6.8 and 6.1.1.4'
Br Br -0.2901 2.4595 'International Tables Vol C Tables 4.2.6.8 and 6.1.1.4'
Cu Cu 0.3201 1.2651 'International Tables Vol C Tables 4.2.6.8 and 6.1.1.4'

loop_
_geom_angle_atom_site_label_1
_geom_angle_atom_site_label_2
_geom_angle_atom_site_label_3
_geom_angle
_geom_angle_site_symmetry_1
_geom_angle_site_symmetry_3
O1 Cu1 O1 180.0(2) . 2_757
O1 Cu1 N1 91.4(2) . .
O1 Cu1 N1 88.6(2) 2_757 .
O1 Cu1 N1 88.6(2) . 2_757
O1 Cu1 N1 91.4(2) 2_757 2_757
N1 Cu1 N1 180.000(1) . 2_757
C6 C1 C2 120.1(6) . .
C6 C1 N1 120.2(6) . .
C2 C1 N1 119.7(6) . .
C1 C2 C3 119.2(7) . .
C1 C2 H2 120.4 . .
C3 C2 H2 120.4 . .
C4 C3 C2 120.1(7) . .
C4 C3 C7 119.4(7) . .
C2 C3 C7 120.5(8) . .
C3 C4 C5 120.3(7) . .
C3 C4 H4 119.9 . .
C5 C4 H4 119.9 . .
C4 C5 C6 120.8(8) . .
C4 C5 H5 119.6 . .
C6 C5 H5 119.6 . .
C5 C6 C1 119.4(8) . .
C5 C6 H6 120.3 . .
C1 C6 H6 120.3 . .
O2 C7 C8 121.8(8) . .
O2 C7 C3 117.9(9) . .
C8 C7 C3 120.3(7) . .
C7 C8 H8A 109.5 . .
C7 C8 H8B 109.5 . .
H8A C8 H8B 109.5 . .
C7 C8 H8C 109.5 . .
H8A C8 H8C 109.5 . .
H8B C8 H8C 109.5 . .
N1 C9 C10 127.4(7) . .
C11 C10 C15 121.4(6) . .
C11 C10 C9 117.5(6) . .
C15 C10 C9 121.1(7) . .
C12 C11 C10 122.2(7) . .
C12 C11 H11 118.9 . .
C10 C11 H11 118.9 . .
C11 C12 C13 118.9(8) . .
C11 C12 Br2 122.5(6) . .
C13 C12 Br2 118.5(5) . .
C14 C13 C12 119.5(7) . .
C14 C13 H13 120.2 . .
C12 C13 H13 120.2 . .
C13 C14 C15 123.5(7) . .
C13 C14 Br1 118.5(5) . .
C15 C14 Br1 118.0(6) . .
O1 C15 C10 125.3(6) . .
O1 C15 C14 120.3(7) . .
C10 C15 C14 114.4(7) . .
C9 N1 C1 113.2(6) . .
C9 N1 Cu1 123.9(5) . .
C1 N1 Cu1 122.8(5) . .
C15 O1 Cu1 130.0(5) . .

loop_
_geom_bond_atom_site_label_1
_geom_bond_atom_site_label_2
_geom_bond_distance
_geom_bond_site_symmetry_2
Cu1 O1 1.906(5) .
Cu1 O1 1.906(5) 2_757
Cu1 N1 2.007(6) .
Cu1 N1 2.007(6) 2_757
C1 C6 1.379(11) .
C1 C2 1.389(10) .
C1 N1 1.445(8) .
C2 C3 1.398(10) .
C2 H2 0.9300 .
C3 C4 1.359(12) .
C3 C7 1.510(12) .
C4 C5 1.370(13) .
C4 H4 0.9300 .
C5 C6 1.377(11) .
C5 H5 0.9300 .
C6 H6 0.9300 .
C7 O2 1.234(10) .
C7 C8 1.487(15) .
C8 H8A 0.9600 .
C8 H8B 0.9600 .
C8 H8C 0.9600 .
C9 N1 1.290(10) .
C9 C10 1.441(9) .
C10 C11 1.390(11) .
C10 C15 1.419(10) .
C11 C12 1.339(11) .
C11 H11 0.9300 .
C12 C13 1.422(11) .
C12 Br2 1.895(8) .
C13 C14 1.354(11) .
C13 H13 0.9300 .
C14 C15 1.431(9) .
C14 Br1 1.883(7) .
C15 O1 1.272(9) .

loop_
_geom_torsion_atom_site_label_1
_geom_torsion_atom_site_label_2
_geom_torsion_atom_site_label_3
_geom_torsion_atom_site_label_4
_geom_torsion
_geom_torsion_site_symmetry_1
C6 C1 C2 C3 1.3(12) .
N1 C1 C2 C3 -175.7(7) .
C1 C2 C3 C4 -1.0(12) .
C1 C2 C3 C7 -178.8(7) .
C2 C3 C4 C5 2.3(13) .
C7 C3 C4 C5 -179.9(8) .
C3 C4 C5 C6 -3.8(15) .
C4 C5 C6 C1 4.1(15) .
C2 C1 C6 C5 -2.8(13) .
N1 C1 C6 C5 174.2(8) .
C4 C3 C7 O2 2.5(12) .
C2 C3 C7 O2 -179.7(8) .
C4 C3 C7 C8 -178.3(8) .
C2 C3 C7 C8 -0.5(12) .
N1 C9 C10 C11 -177.7(8) .
N1 C9 C10 C15 0.3(12) .
C15 C10 C11 C12 -2.4(13) .
C9 C10 C11 C12 175.6(8) .
C10 C11 C12 C13 0.4(13) .
C10 C11 C12 Br2 -177.8(7) .
C11 C12 C13 C14 0.1(12) .
Br2 C12 C13 C14 178.4(6) .
C12 C13 C14 C15 1.4(12) .
C12 C13 C14 Br1 -177.4(6) .
C11 C10 C15 O1 -177.6(8) .
C9 C10 C15 O1 4.5(12) .
C11 C10 C15 C14 3.5(11) .
C9 C10 C15 C14 -174.4(7) .
C13 C14 C15 O1 178.0(7) .
Br1 C14 C15 O1 -3.3(10) .
C13 C14 C15 C10 -3.1(11) .
Br1 C14 C15 C10 175.7(5) .
C10 C9 N1 C1 175.8(7) .
C10 C9 N1 Cu1 -8.5(11) .
C6 C1 N1 C9 -104.1(9) .
C2 C1 N1 C9 72.9(9) .
C6 C1 N1 Cu1 80.2(9) .
C2 C1 N1 Cu1 -102.8(7) .
O1 Cu1 N1 C9 9.6(6) .
O1 Cu1 N1 C9 -170.4(6) 2_757
N1 Cu1 N1 C9 -161(100) 2_757
O1 Cu1 N1 C1 -175.1(5) .
O1 Cu1 N1 C1 4.9(5) 2_757
N1 Cu1 N1 C1 14(100) 2_757
C10 C15 O1 Cu1 0.3(11) .
C14 C15 O1 Cu1 179.1(5) .
O1 Cu1 O1 C15 164(100) 2_757
N1 Cu1 O1 C15 -6.0(7) .
N1 Cu1 O1 C15 174.0(7) 2_757
